data_4345227
loop_
_publ_author_name
'Parmar, Bhavesh'
'Rachuri, Yadagiri'
'Bisht, Kamal Kumar'
'Laiya, Ridhdhi'
'Suresh, Eringathodi'

_publ_section_title
;
 Mechanochemical and Conventional Synthesis of Zn(II)/Cd(II) Luminescent
 Coordination Polymers: Dual Sensing Probe for Selective Detection of
 Chromate Anions and TNP in Aqueous Phase.
;
_journal_issue 5
_journal_name_full 'Inorganic chemistry'
_journal_page_first 2627
_journal_page_last 2638
_journal_paper_doi 10.1021/acs.inorgchem.6b02810
_journal_volume 56
_journal_year 2017
_chemical_formula_sum 'C20 H14 N4 O5 Zn'
_chemical_formula_weight 455.72
_chemical_name_systematic
; 
 ? 
;
_space_group_IT_number 2
_symmetry_cell_setting triclinic
_symmetry_space_group_name_Hall '-P 1'
_symmetry_space_group_name_H-M 'P -1'
_atom_sites_solution_hydrogens geom
_atom_sites_solution_primary direct
_atom_sites_solution_secondary difmap
_audit_creation_method SHELXL-97
_cell_angle_alpha 87.185(9)
_cell_angle_beta 88.472(10)
_cell_angle_gamma 63.822(8)
_cell_formula_units_Z 2
_cell_length_a 9.658(5)
_cell_length_b 10.142(5)
_cell_length_c 10.323(5)
_cell_measurement_reflns_used 1672
_cell_measurement_temperature 150(2)
_cell_measurement_theta_max 27.56
_cell_measurement_theta_min 2.78
_cell_volume 906.3(8)
_computing_cell_refinement 'BRUKER SMART'
_computing_data_collection 'BRUKER SMART'
_computing_data_reduction 'BRUKER SAINT'
_computing_molecular_graphics ORTEP
_computing_structure_refinement 'SHELXL-97 (Sheldrick, 1997)'
_computing_structure_solution 'SHELXS-97 (Sheldrick, 1990)'
_diffrn_ambient_temperature 150(2)
_diffrn_measured_fraction_theta_full 0.980
_diffrn_measured_fraction_theta_max 0.980
_diffrn_measurement_device_type 'BRUKER SMART APEX CCD DIFFRACTOMETER'
_diffrn_measurement_method 'OMEGA-PHI SCAN'
_diffrn_radiation_monochromator graphite
_diffrn_radiation_source 'fine-focus sealed tube'
_diffrn_radiation_type MoK\a
_diffrn_radiation_wavelength 0.71073
_diffrn_reflns_av_R_equivalents 0.0548
_diffrn_reflns_av_sigmaI/netI 0.0935
_diffrn_reflns_limit_h_max 11
_diffrn_reflns_limit_h_min -11
_diffrn_reflns_limit_k_max 11
_diffrn_reflns_limit_k_min -12
_diffrn_reflns_limit_l_max 12
_diffrn_reflns_limit_l_min -12
_diffrn_reflns_number 6247
_diffrn_reflns_theta_full 25.00
_diffrn_reflns_theta_max 25.00
_diffrn_reflns_theta_min 1.98
_exptl_absorpt_coefficient_mu 1.399
_exptl_absorpt_correction_T_max 0.9462
_exptl_absorpt_correction_T_min 0.7124
_exptl_absorpt_correction_type multi-scan
_exptl_absorpt_process_details 'BRUKER SADABS'
_exptl_crystal_colour COLOURLESS
_exptl_crystal_density_diffrn 1.670
_exptl_crystal_density_method 'not measured'
_exptl_crystal_description PLATES
_exptl_crystal_F_000 464
_exptl_crystal_size_max 0.26
_exptl_crystal_size_mid 0.06
_exptl_crystal_size_min 0.04
_refine_diff_density_max 1.297
_refine_diff_density_min -0.730
_refine_diff_density_rms 0.143
_refine_ls_extinction_method none
_refine_ls_goodness_of_fit_ref 1.023
_refine_ls_hydrogen_treatment mixed
_refine_ls_matrix_type full
_refine_ls_number_parameters 271
_refine_ls_number_reflns 3130
_refine_ls_number_restraints 0
_refine_ls_restrained_S_all 1.023
_refine_ls_R_factor_all 0.0822
_refine_ls_R_factor_gt 0.0614
_refine_ls_shift/su_max 0.000
_refine_ls_shift/su_mean 0.000
_refine_ls_structure_factor_coef Fsqd
_refine_ls_weighting_details 'calc w=1/[\s^2^(Fo^2^)+(0.0948P)^2^+0.0000P] where P=(Fo^2^+2Fc^2^)/3'
_refine_ls_weighting_scheme calc
_refine_ls_wR_factor_gt 0.1484
_refine_ls_wR_factor_ref 0.1672
_reflns_number_gt 2366
_reflns_number_total 3130
_reflns_threshold_expression >2sigma(I)
_cod_data_source_file ic6b02810_si_002.cif
_cod_data_source_block bjp239mCP1
_cod_depositor_comments
;
The following automatic conversions were performed:

'_symmetry_cell_setting' value 'TRICLINIC' changed to 'triclinic'
according to
/usr/data/users/saulius/crontab/automatic-downloads/rss-feeds/ACS/lib/dictionaries/cif_core.dic
dictionary named 'cif_core.dic' version 2.4.2 from 2011-04-26.

'_exptl_absorpt_correction_type' value 'MULTI-SCAN' changed to
'multi-scan' according to
/usr/data/users/saulius/crontab/automatic-downloads/rss-feeds/ACS/lib/dictionaries/cif_core.dic
dictionary named 'cif_core.dic' version 2.4.2 from 2011-04-26.

Automatic conversion script
Id: cif_fix_values 4268 2015-11-12 08:31:59Z antanas 

 Adding full bibliography for 4345227--4345228.cif.
;
_cod_original_cell_volume 906.4(8)
_cod_original_sg_symbol_H-M P-1
_cod_database_code 4345227

loop_
_symmetry_equiv_pos_as_xyz
'x, y, z'
'-x, -y, -z'

loop_
_atom_site_label
_atom_site_type_symbol
_atom_site_fract_x
_atom_site_fract_y
_atom_site_fract_z
_atom_site_U_iso_or_equiv
_atom_site_adp_type
_atom_site_occupancy
_atom_site_symmetry_multiplicity
_atom_site_calc_flag
_atom_site_refinement_flags
C20 C 0.8135(6) 0.5308(7) 1.1751(6) 0.0236(14) Uani 1 1 d .
H20 H 0.8925 0.5568 1.1532 0.028 Uiso 1 1 calc R
C16 C 0.6761(7) 0.6019(6) 1.1075(5) 0.0235(14) Uani 1 1 d .
C17 C 0.5585(7) 0.5605(7) 1.1373(6) 0.0280(15) Uani 1 1 d .
H17 H 0.4646 0.6048 1.0941 0.034 Uiso 1 1 calc R
C18 C 0.5859(7) 0.4514(7) 1.2333(6) 0.0286(15) Uani 1 1 d .
H18 H 0.5101 0.4208 1.2542 0.034 Uiso 1 1 calc R
C19 C 0.7242(7) 0.3882(7) 1.2975(6) 0.0264(15) Uani 1 1 d .
H19 H 0.7390 0.3163 1.3623 0.032 Uiso 1 1 calc R
N4 N 0.8406(5) 0.4266(5) 1.2701(4) 0.0220(11) Uani 1 1 d .
O3 O 0.0810(5) 0.6092(4) 0.4599(4) 0.0260(10) Uani 1 1 d .
O4 O 0.1196(4) 0.4699(4) 0.2890(4) 0.0202(9) Uani 1 1 d .
C8 C 0.1046(6) 0.5872(6) 0.3415(6) 0.0214(14) Uani 1 1 d .
Zn1 Zn 0.05557(7) 1.32357(7) 0.37744(6) 0.0172(3) Uani 1 1 d .
O1 O 0.0403(5) 1.1204(4) 0.3810(4) 0.0248(10) Uani 1 1 d .
O2 O 0.1652(5) 1.1567(4) 0.2109(4) 0.0273(10) Uani 1 1 d .
N1 N 0.2615(5) 1.2245(5) 0.4961(5) 0.0214(11) Uani 1 1 d .
C2 C 0.1249(6) 0.9390(6) 0.2203(6) 0.0204(13) Uani 1 1 d .
C9 C 0.2781(7) 1.1197(6) 0.5866(6) 0.0254(14) Uani 1 1 d .
H9 H 0.2067 1.0811 0.5887 0.030 Uiso 1 1 calc R
O5 O 0.2833(5) 0.9242(6) 0.7875(5) 0.0481(14) Uani 1 1 d .
C13 C 0.3958(6) 1.0650(6) 0.6778(6) 0.0234(14) Uani 1 1 d .
N2 N 0.5263(5) 0.8790(6) 0.8466(5) 0.0290(13) Uani 1 1 d .
H2C H 0.6041 0.8978 0.8327 0.035 Uiso 1 1 calc R
C3 C 0.1071(6) 0.8344(6) 0.3031(5) 0.0167(12) Uani 1 1 d .
H3 H 0.0873 0.8513 0.3909 0.020 Uiso 1 1 calc R
C7 C 0.1560(6) 0.9132(6) 0.0896(6) 0.0205(13) Uani 1 1 d .
H7 H 0.1735 0.9804 0.0354 0.025 Uiso 1 1 calc R
C1 C 0.1096(6) 1.0811(6) 0.2748(6) 0.0233(14) Uani 1 1 d .
C5 C 0.1430(7) 0.6829(6) 0.1205(6) 0.0243(14) Uani 1 1 d .
H5 H 0.1469 0.5981 0.0864 0.029 Uiso 1 1 calc R
C10 C 0.3691(7) 1.2769(6) 0.4942(6) 0.0259(14) Uani 1 1 d .
H10 H 0.3610 1.3483 0.4308 0.031 Uiso 1 1 calc R
N3 N 0.5332(6) 0.7769(5) 0.9419(5) 0.0283(13) Uani 1 1 d .
C12 C 0.5025(7) 1.1236(6) 0.6748(6) 0.0268(15) Uani 1 1 d .
H12 H 0.5815 1.0914 0.7353 0.032 Uiso 1 1 calc R
C14 C 0.3975(7) 0.9500(7) 0.7747(6) 0.0296(16) Uani 1 1 d .
C11 C 0.4885(7) 1.2309(6) 0.5797(6) 0.0280(15) Uani 1 1 d .
H11 H 0.5590 1.2704 0.5745 0.034 Uiso 1 1 calc R
C15 C 0.6595(7) 0.7124(7) 1.0040(6) 0.0261(15) Uani 1 1 d .
H15 H 0.7410 0.7353 0.9839 0.031 Uiso 1 1 calc R
C4 C 0.1190(6) 0.7045(6) 0.2534(5) 0.0194(13) Uani 1 1 d .
C6 C 0.1609(7) 0.7862(6) 0.0399(6) 0.0275(15) Uani 1 1 d .
H6 H 0.1764 0.7711 -0.0485 0.033 Uiso 1 1 calc R

loop_
_atom_site_aniso_label
_atom_site_aniso_U_11
_atom_site_aniso_U_22
_atom_site_aniso_U_33
_atom_site_aniso_U_23
_atom_site_aniso_U_13
_atom_site_aniso_U_12
C20 0.023(3) 0.030(3) 0.017(3) 0.003(3) -0.001(2) -0.011(3)
C16 0.026(3) 0.023(3) 0.014(3) 0.005(3) -0.002(2) -0.005(3)
C17 0.022(3) 0.032(4) 0.020(3) 0.006(3) -0.003(3) -0.004(3)
C18 0.029(3) 0.033(4) 0.029(4) 0.003(3) 0.001(3) -0.019(3)
C19 0.030(3) 0.027(3) 0.013(3) 0.004(3) 0.001(3) -0.005(3)
N4 0.022(3) 0.021(3) 0.013(3) 0.005(2) -0.004(2) -0.001(2)
O3 0.033(2) 0.024(2) 0.016(2) 0.0028(18) 0.0075(18) -0.0088(19)
O4 0.033(2) 0.015(2) 0.020(2) 0.0046(17) -0.0035(18) -0.0171(18)
C8 0.016(3) 0.023(3) 0.019(3) 0.009(3) 0.000(2) -0.004(2)
Zn1 0.0224(4) 0.0130(4) 0.0124(4) 0.0055(2) -0.0031(3) -0.0049(3)
O1 0.037(2) 0.012(2) 0.021(2) 0.0013(17) -0.0008(19) -0.0074(18)
O2 0.031(2) 0.017(2) 0.029(2) 0.0066(19) -0.0036(19) -0.0068(18)
N1 0.021(2) 0.020(3) 0.019(3) 0.006(2) -0.003(2) -0.006(2)
C2 0.019(3) 0.016(3) 0.021(3) 0.003(2) -0.001(2) -0.004(2)
C9 0.024(3) 0.025(3) 0.023(3) 0.005(3) -0.005(3) -0.006(3)
O5 0.041(3) 0.056(3) 0.045(3) 0.029(3) -0.011(2) -0.022(3)
C13 0.022(3) 0.023(3) 0.021(3) 0.005(3) -0.001(3) -0.007(3)
N2 0.021(3) 0.034(3) 0.029(3) 0.016(2) -0.004(2) -0.012(2)
C3 0.018(3) 0.016(3) 0.013(3) 0.000(2) 0.003(2) -0.005(2)
C7 0.026(3) 0.010(3) 0.022(3) 0.006(2) 0.000(3) -0.006(2)
C1 0.022(3) 0.020(3) 0.016(3) 0.005(3) -0.006(3) 0.002(3)
C5 0.033(3) 0.016(3) 0.019(3) 0.003(3) -0.003(3) -0.007(3)
C10 0.026(3) 0.018(3) 0.026(3) 0.003(3) 0.000(3) -0.002(3)
N3 0.033(3) 0.027(3) 0.020(3) 0.013(2) -0.007(2) -0.010(2)
C12 0.020(3) 0.022(3) 0.028(4) 0.006(3) -0.007(3) 0.000(3)
C14 0.024(3) 0.035(4) 0.022(3) 0.012(3) -0.004(3) -0.007(3)
C11 0.025(3) 0.020(3) 0.040(4) 0.008(3) -0.003(3) -0.011(3)
C15 0.022(3) 0.029(3) 0.022(3) 0.010(3) 0.001(3) -0.008(3)
C4 0.022(3) 0.015(3) 0.018(3) 0.004(2) 0.000(2) -0.006(2)
C6 0.033(3) 0.023(3) 0.016(3) 0.002(3) 0.003(3) -0.003(3)

loop_
_atom_type_symbol
_atom_type_description
_atom_type_scat_dispersion_real
_atom_type_scat_dispersion_imag
_atom_type_scat_source
C C 0.0033 0.0016 'International Tables Vol C Tables 4.2.6.8 and 6.1.1.4'
H H 0.0000 0.0000 'International Tables Vol C Tables 4.2.6.8 and 6.1.1.4'
N N 0.0061 0.0033 'International Tables Vol C Tables 4.2.6.8 and 6.1.1.4'
O O 0.0106 0.0060 'International Tables Vol C Tables 4.2.6.8 and 6.1.1.4'
Zn Zn 0.2839 1.4301 'International Tables Vol C Tables 4.2.6.8 and 6.1.1.4'

loop_
_geom_angle_atom_site_label_1
_geom_angle_atom_site_label_2
_geom_angle_atom_site_label_3
_geom_angle
_geom_angle_site_symmetry_1
_geom_angle_site_symmetry_3
N4 C20 C16 124.5(6) . .
N4 C20 H20 117.7 . .
C16 C20 H20 117.7 . .
C20 C16 C17 118.1(5) . .
C20 C16 C15 120.1(6) . .
C17 C16 C15 121.7(5) . .
C18 C17 C16 118.0(5) . .
C18 C17 H17 121.0 . .
C16 C17 H17 121.0 . .
C19 C18 C17 120.5(6) . .
C19 C18 H18 119.8 . .
C17 C18 H18 119.8 . .
N4 C19 C18 122.6(6) . .
N4 C19 H19 118.7 . .
C18 C19 H19 118.7 . .
C20 N4 C19 116.3(5) . .
C20 N4 Zn1 123.1(4) . 1_646
C19 N4 Zn1 120.6(4) . 1_646
C8 O3 Zn1 154.2(4) . 2_576
C8 O4 Zn1 123.1(4) . 1_545
O3 C8 O4 124.1(5) . .
O3 C8 C4 118.8(6) . .
O4 C8 C4 117.1(5) . .
O4 Zn1 O3 116.69(17) 1_565 2_576
O4 Zn1 O1 150.71(17) 1_565 .
O3 Zn1 O1 92.25(17) 2_576 .
O4 Zn1 N1 93.23(17) 1_565 .
O3 Zn1 N1 90.81(17) 2_576 .
O1 Zn1 N1 90.61(17) . .
O4 Zn1 N4 88.56(17) 1_565 1_464
O3 Zn1 N4 85.46(17) 2_576 1_464
O1 Zn1 N4 89.41(17) . 1_464
N1 Zn1 N4 176.28(18) . 1_464
O4 Zn1 O2 91.93(16) 1_565 .
O3 Zn1 O2 150.73(17) 2_576 .
O1 Zn1 O2 58.84(15) . .
N1 Zn1 O2 93.69(16) . .
N4 Zn1 O2 89.51(16) 1_464 .
C1 O1 Zn1 94.6(4) . .
C1 O2 Zn1 84.1(3) . .
C9 N1 C10 116.7(5) . .
C9 N1 Zn1 120.5(4) . .
C10 N1 Zn1 122.4(4) . .
C7 C2 C3 120.2(5) . .
C7 C2 C1 120.4(5) . .
C3 C2 C1 119.3(5) . .
N1 C9 C13 123.9(6) . .
N1 C9 H9 118.1 . .
C13 C9 H9 118.1 . .
C9 C13 C12 118.0(5) . .
C9 C13 C14 117.8(6) . .
C12 C13 C14 124.3(5) . .
C14 N2 N3 120.1(5) . .
C14 N2 H2C 119.9 . .
N3 N2 H2C 119.9 . .
C4 C3 C2 119.6(5) . .
C4 C3 H3 120.2 . .
C2 C3 H3 120.2 . .
C2 C7 C6 119.6(5) . .
C2 C7 H7 120.2 . .
C6 C7 H7 120.2 . .
O1 C1 O2 122.4(6) . .
O1 C1 C2 118.6(6) . .
O2 C1 C2 119.0(5) . .
C6 C5 C4 120.3(6) . .
C6 C5 H5 119.8 . .
C4 C5 H5 119.8 . .
N1 C10 C11 123.9(6) . .
N1 C10 H10 118.0 . .
C11 C10 H10 118.0 . .
C15 N3 N2 116.6(5) . .
C11 C12 C13 118.9(5) . .
C11 C12 H12 120.6 . .
C13 C12 H12 120.6 . .
O5 C14 N2 122.8(6) . .
O5 C14 C13 120.3(5) . .
N2 C14 C13 116.9(6) . .
C10 C11 C12 118.7(6) . .
C10 C11 H11 120.7 . .
C12 C11 H11 120.7 . .
N3 C15 C16 119.9(6) . .
N3 C15 H15 120.1 . .
C16 C15 H15 120.1 . .
C3 C4 C5 119.6(5) . .
C3 C4 C8 120.8(5) . .
C5 C4 C8 119.6(5) . .
C5 C6 C7 120.5(6) . .
C5 C6 H6 119.8 . .
C7 C6 H6 119.8 . .

loop_
_geom_bond_atom_site_label_1
_geom_bond_atom_site_label_2
_geom_bond_distance
_geom_bond_site_symmetry_2
C20 N4 1.347(7) .
C20 C16 1.387(8) .
C20 H20 0.9300 .
C16 C17 1.396(9) .
C16 C15 1.469(8) .
C17 C18 1.387(8) .
C17 H17 0.9300 .
C18 C19 1.373(8) .
C18 H18 0.9300 .
C19 N4 1.362(8) .
C19 H19 0.9300 .
N4 Zn1 2.174(5) 1_646
O3 C8 1.250(7) .
O3 Zn1 2.055(4) 2_576
O4 C8 1.279(7) .
O4 Zn1 2.016(4) 1_545
C8 C4 1.515(8) .
Zn1 O4 2.016(4) 1_565
Zn1 O3 2.055(4) 2_576
Zn1 O1 2.128(4) .
Zn1 N1 2.171(5) .
Zn1 N4 2.174(5) 1_464
Zn1 O2 2.355(4) .
O1 C1 1.256(7) .
O2 C1 1.267(7) .
N1 C9 1.337(7) .
N1 C10 1.360(8) .
C2 C7 1.387(8) .
C2 C3 1.397(7) .
C2 C1 1.517(9) .
C9 C13 1.392(8) .
C9 H9 0.9300 .
O5 C14 1.243(8) .
C13 C12 1.397(9) .
C13 C14 1.493(8) .
N2 C14 1.350(7) .
N2 N3 1.374(7) .
N2 H2C 0.8600 .
C3 C4 1.393(8) .
C3 H3 0.9300 .
C7 C6 1.391(9) .
C7 H7 0.9300 .
C5 C6 1.373(8) .
C5 C4 1.398(8) .
C5 H5 0.9300 .
C10 C11 1.366(8) .
C10 H10 0.9300 .
N3 C15 1.274(7) .
C12 C11 1.393(8) .
C12 H12 0.9300 .
C11 H11 0.9300 .
C15 H15 0.9300 .
C6 H6 0.9300 .
